data_7720358
loop_
_publ_author_name
'Parche, Joshua'
'Sievers, Robin'
'Streit, Tim-Niclas'
'Malischewski, Moritz'

_publ_section_title
;
 Accessing osmium(VI) nitrido complexes with N-heterocyclic carbene
 ligands.
;
_journal_issue 13
_journal_name_full 'Dalton transactions (Cambridge, England : 2003)'
_journal_page_first 5161
_journal_page_last 5167
_journal_paper_doi 10.1039/d6dt00234j
_journal_volume 55
_journal_year 2026
_chemical_formula_moiety 'C42 H44 Cl7 N5 Os, 3(C H2 Cl2)'
_chemical_formula_sum 'C45 H50 Cl13 N5 Os'
_chemical_formula_weight 1311.95
_space_group_crystal_system monoclinic
_space_group_IT_number 14
_space_group_name_Hall '-P 2yn'
_space_group_name_H-M_alt 'P 1 21/n 1'
_atom_sites_solution_hydrogens geom
_atom_sites_solution_primary iterative
_audit_creation_date 2026-01-27
_audit_creation_method
;
Olex2 1.5
(compiled 2022.04.07 svn.rca3783a0 for OlexSys, GUI svn.r6498)
;
_audit_update_record
;
2026-01-27 deposited with the CCDC.	2026-02-25 downloaded from the CCDC.
;
_cell_angle_alpha 90
_cell_angle_beta 111.471(3)
_cell_angle_gamma 90
_cell_formula_units_Z 4
_cell_length_a 20.5753(14)
_cell_length_b 12.4895(8)
_cell_length_c 22.0707(17)
_cell_measurement_reflns_used 9943
_cell_measurement_temperature 100.00
_cell_measurement_theta_max 25.483
_cell_measurement_theta_min 2.353
_cell_volume 5278.0(6)
_computing_cell_refinement 'SAINT V8.38A (Bruker, 2018)'
_computing_data_reduction 'SAINT V8.38A (Bruker, 2018)'
_computing_molecular_graphics 'Olex2 1.5 (Dolomanov et al., 2009)'
_computing_publication_material 'Olex2 1.5 (Dolomanov et al., 2009)'
_computing_structure_refinement 'XL  (Sheldrick, 2008)'
_computing_structure_solution 'olex2.solve 1.5 (Bourhis et al., 2015)'
_diffrn_ambient_temperature 100.00
_diffrn_detector 'CCD area detector'
_diffrn_detector_area_resol_mean 7.9
_diffrn_detector_type 'Bruker SMART CCD 1K area detector'
_diffrn_measured_fraction_theta_full 0.999
_diffrn_measured_fraction_theta_max 0.993
_diffrn_measurement_device 'three-circle diffractometer'
_diffrn_measurement_device_type 'Bruker D8 Venture'
_diffrn_measurement_method '\f and \w scans'
_diffrn_radiation_monochromator graphite
_diffrn_radiation_probe x-ray
_diffrn_radiation_type MoK\a
_diffrn_radiation_wavelength 0.71073
_diffrn_reflns_av_unetI/netI 0.0643
_diffrn_reflns_Laue_measured_fraction_full 0.999
_diffrn_reflns_Laue_measured_fraction_max 0.993
_diffrn_reflns_limit_h_max 23
_diffrn_reflns_limit_h_min -24
_diffrn_reflns_limit_k_max 15
_diffrn_reflns_limit_k_min 0
_diffrn_reflns_limit_l_max 26
_diffrn_reflns_limit_l_min 0
_diffrn_reflns_number 10927
_diffrn_reflns_point_group_measured_fraction_full 0.999
_diffrn_reflns_point_group_measured_fraction_max 0.993
_diffrn_reflns_theta_full 25.242
_diffrn_reflns_theta_max 25.460
_diffrn_reflns_theta_min 2.127
_diffrn_source 'sealed X-ray tube'
_diffrn_source_current 1.0
_diffrn_source_power 0.05
_diffrn_source_target Mo
_diffrn_source_voltage 50.0
_diffrn_standards_number 0
_exptl_absorpt_coefficient_mu 3.112
_exptl_absorpt_correction_T_max 0.7452
_exptl_absorpt_correction_T_min 0.4986
_exptl_absorpt_correction_type multi-scan
_exptl_absorpt_process_details
;
SADABS-2016/2 (Bruker,2016/2) was used for absorption correction.
wR2(int) was 0.1251 before and 0.0903 after correction.
The Ratio of minimum to maximum transmission is 0.6691.
The \l/2 correction factor is Not present.
;
_exptl_crystal_colour red
_exptl_crystal_colour_primary red
_exptl_crystal_density_diffrn 1.651
_exptl_crystal_description block
_exptl_crystal_F_000 2608
_exptl_crystal_preparation -
_exptl_crystal_recrystallization_method -
_exptl_crystal_size_max 0.996
_exptl_crystal_size_mid 0.427
_exptl_crystal_size_min 0.408
_refine_diff_density_max 1.410
_refine_diff_density_min -1.161
_refine_diff_density_rms 0.153
_refine_ls_extinction_method none
_refine_ls_goodness_of_fit_ref 1.028
_refine_ls_hydrogen_treatment constr
_refine_ls_matrix_type full
_refine_ls_number_parameters 590
_refine_ls_number_reflns 10927
_refine_ls_number_restraints 0
_refine_ls_restrained_S_all 1.028
_refine_ls_R_factor_all 0.0659
_refine_ls_R_factor_gt 0.0453
_refine_ls_shift/su_max 0.001
_refine_ls_shift/su_mean 0.000
_refine_ls_structure_factor_coef Fsqd
_refine_ls_weighting_details 'w=1/[\s^2^(Fo^2^)+(0.0667P)^2^+7.6075P] where P=(Fo^2^+2Fc^2^)/3'
_refine_ls_weighting_scheme calc
_refine_ls_wR_factor_gt 0.1040
_refine_ls_wR_factor_ref 0.1146
_reflns_Friedel_coverage 0.000
_reflns_number_gt 8989
_reflns_number_total 10927
_reflns_threshold_expression 'I > 2\s(I)'
_cod_data_source_file d6dt00234j2.cif
_cod_data_source_block p21n_twin_a
_cod_depositor_comments 'Adding full bibliography for 7720358--7720361.cif.'
_cod_database_code 7720358
_shelx_shelxl_version_number 2017/1
_shelx_space_group_comment
;
The symmetry employed for this shelxl refinement is uniquely defined
by the following loop, which should always be used as a source of
symmetry information in preference to the above space-group names.
They are only intended as comments.
;
_shelx_estimated_absorpt_t_max 0.363
_shelx_estimated_absorpt_t_min 0.148
_olex2_refinement_description
;
1. Twinned data refinement
 Scales: 0.5542(15)
 0.4458(15)
2. Fixed Uiso
 At 1.2 times of:
  All C(H) groups, All C(H,H) groups
 At 1.5 times of:
  All C(H,H,H) groups
3.a Secondary CH2 refined with riding coordinates:
 C01H(H4,H), C01R(H5,Hi), C01S(H3,Hj)
3.b Aromatic/amide H refined with riding coordinates:
 C00X(H00X), C016(H016), C017(H017), C018(H018), C01D(H01j), C01F(H01n),
 C01G(H01o), C01M(H01z)
3.c Idealised Me refined as rotating group:
 C00Y(H00a,H00b,H00c), C011(H01a,H01b,H01c), C015(H01d,H01e,H01f), C01A(H01g,
 H01h,H01i), C01E(H01k,H01l,H01m), C01I(H01p,H01q,H01r), C01J(H01s,H01t,H01u),
 C01K(H01v,H01w,H01x), C01L(H01y,Ha,Hb), C01N(H01,Hc,Hd), C01O(H1,He,Hf),
 C01Q(H2,Hg,Hh)
;
_olex2_exptl_crystal_mounting_method -
_olex2_submission_special_instructions 'No special instructions were received'

loop_
_space_group_symop_operation_xyz
'x, y, z'
'-x+1/2, y+1/2, -z+1/2'
'-x, -y, -z'
'x-1/2, -y-1/2, z-1/2'

loop_
_atom_site_label
_atom_site_type_symbol
_atom_site_fract_x
_atom_site_fract_y
_atom_site_fract_z
_atom_site_U_iso_or_equiv
_atom_site_adp_type
_atom_site_occupancy
_atom_site_site_symmetry_order
_atom_site_calc_flag
_atom_site_refinement_flags_posn
_atom_site_refinement_flags_adp
_atom_site_refinement_flags_occupancy
_atom_site_disorder_assembly
_atom_site_disorder_group
Os01 Os 0.44485(2) 0.37378(2) 0.69137(2) 0.01415(9) Uani 1 1 d . . . . .
Cl02 Cl 0.42769(6) 0.47767(11) 0.59255(6) 0.0198(3) Uani 1 1 d . . . . .
Cl03 Cl 0.18195(6) 0.23720(13) 0.70867(6) 0.0252(3) Uani 1 1 d . . . . .
Cl04 Cl 0.43294(6) 0.22245(12) 0.62374(6) 0.0220(3) Uani 1 1 d . . . . .
Cl05 Cl 0.13525(6) 0.37600(12) 0.56254(6) 0.0245(3) Uani 1 1 d . . . . .
Cl06 Cl 0.45082(7) 0.54574(12) 0.74041(6) 0.0240(3) Uani 1 1 d . . . . .
Cl07 Cl 0.74049(6) 0.47890(13) 0.73057(7) 0.0282(3) Uani 1 1 d . . . . .
Cl08 Cl 0.73671(7) 0.23916(13) 0.80655(7) 0.0289(3) Uani 1 1 d . . . . .
Cl09 Cl 0.44468(10) 0.60955(17) 0.95152(10) 0.0542(5) Uani 1 1 d . . . . .
Cl0A Cl 0.39870(9) 0.79511(16) 0.52777(10) 0.0504(5) Uani 1 1 d . . . . .
Cl0B Cl 0.24463(10) 0.50374(17) 1.06974(10) 0.0536(5) Uani 1 1 d . . . . .
Cl0C Cl 0.27973(11) 0.5491(2) 0.95584(9) 0.0644(6) Uani 1 1 d . . . . .
Cl0D Cl 0.57503(11) 0.6126(2) 0.92820(10) 0.0618(6) Uani 1 1 d . . . . .
Cl0E Cl 0.40334(16) 0.8453(2) 0.65772(12) 0.0781(8) Uani 1 1 d . . . . .
N00F N 0.3055(2) 0.3044(4) 0.70385(19) 0.0154(9) Uani 1 1 d . . . . .
N00G N 0.6021(2) 0.4468(4) 0.7044(2) 0.0167(10) Uani 1 1 d . . . . .
N00H N 0.2768(2) 0.3932(4) 0.6140(2) 0.0147(9) Uani 1 1 d . . . . .
N00I N 0.6001(2) 0.2949(4) 0.7514(2) 0.0158(10) Uani 1 1 d . . . . .
C00J C 0.2700(2) 0.4692(5) 0.5619(2) 0.0173(11) Uani 1 1 d . . . . .
C00K C 0.3333(3) 0.3626(4) 0.6671(2) 0.0147(11) Uani 1 1 d . . . . .
C00L C 0.5899(2) 0.5446(4) 0.6669(2) 0.0153(11) Uani 1 1 d . . . . .
C00M C 0.5820(3) 0.1971(5) 0.7763(3) 0.0203(12) Uani 1 1 d . . . . .
N00N N 0.4593(2) 0.3102(4) 0.7602(2) 0.0201(10) Uani 1 1 d . . . . .
C00O C 0.5836(2) 0.5359(5) 0.6015(2) 0.0184(12) Uani 1 1 d . . . . .
C00P C 0.3483(3) 0.3322(5) 0.8206(2) 0.0189(12) Uani 1 1 d . . . . .
C00Q C 0.5973(3) 0.6417(5) 0.6987(3) 0.0187(12) Uani 1 1 d . . . . .
C00R C 0.2610(2) 0.5763(5) 0.5735(3) 0.0170(11) Uani 1 1 d . . . . .
C00S C 0.2335(3) 0.2996(4) 0.6750(2) 0.0165(11) Uani 1 1 d . . . . .
C00T C 0.2636(3) 0.4293(5) 0.5010(3) 0.0199(12) Uani 1 1 d . . . . .
C00U C 0.5573(3) 0.3747(4) 0.7143(2) 0.0154(11) Uani 1 1 d . . . . .
C00V C 0.3410(2) 0.2630(5) 0.7695(2) 0.0173(11) Uani 1 1 d . . . . .
C00W C 0.6694(3) 0.3186(5) 0.7631(3) 0.0205(12) Uani 1 1 d . . . . .
C00X C 0.2491(3) 0.5040(5) 0.4511(2) 0.0202(12) Uani 1 1 d . . . . .
H00X H 0.244918 0.479689 0.409064 0.024 Uiso 1 1 calc R U . . .
C00Y C 0.5822(3) 0.4285(5) 0.5706(3) 0.0224(13) Uani 1 1 d . . . . .
H00A H 0.627495 0.393103 0.591491 0.034 Uiso 1 1 calc R U . . .
H00B H 0.572950 0.437817 0.524112 0.034 Uiso 1 1 calc R U . . .
H00C H 0.545393 0.384315 0.576105 0.034 Uiso 1 1 calc R U . . .
C00Z C 0.5808(3) 0.1982(5) 0.8392(3) 0.0225(13) Uani 1 1 d . . . . .
C010 C 0.3629(3) 0.1574(5) 0.7778(3) 0.0189(12) Uani 1 1 d . . . . .
C011 C 0.3205(3) 0.4446(5) 0.8089(3) 0.0238(13) Uani 1 1 d . . . . .
H01A H 0.345968 0.485407 0.786800 0.036 Uiso 1 1 calc R U . . .
H01B H 0.326752 0.478613 0.850705 0.036 Uiso 1 1 calc R U . . .
H01C H 0.270742 0.443002 0.781689 0.036 Uiso 1 1 calc R U . . .
C012 C 0.6707(3) 0.4111(5) 0.7340(3) 0.0209(12) Uani 1 1 d . . . . .
C013 C 0.2158(3) 0.3540(4) 0.6194(3) 0.0161(11) Uani 1 1 d . . . . .
C014 C 0.4074(3) 0.1888(5) 0.8948(3) 0.0224(13) Uani 1 1 d . . . . .
C015 C 0.3544(3) 0.0823(5) 0.7217(3) 0.0246(12) Uani 1 1 d . . . . .
H01D H 0.307532 0.090698 0.688557 0.037 Uiso 1 1 calc R U . . .
H01E H 0.360736 0.008297 0.737580 0.037 Uiso 1 1 calc R U . . .
H01F H 0.389407 0.099241 0.702749 0.037 Uiso 1 1 calc R U . . .
C016 C 0.3827(3) 0.2934(5) 0.8833(3) 0.0215(12) Uani 1 1 d . . . . .
H016 H 0.389456 0.339616 0.919306 0.026 Uiso 1 1 calc R U . . .
C017 C 0.5803(3) 0.6303(5) 0.5679(3) 0.0222(13) Uani 1 1 d . . . . .
H017 H 0.574955 0.626900 0.523373 0.027 Uiso 1 1 calc R U . . .
C018 C 0.5936(3) 0.7340(5) 0.6626(3) 0.0212(12) Uani 1 1 d . . . . .
H018 H 0.597215 0.801723 0.683238 0.025 Uiso 1 1 calc R U . . .
C019 C 0.5755(3) 0.1041(5) 0.7402(3) 0.0243(13) Uani 1 1 d . . . . .
C01A C 0.2682(3) 0.6157(5) 0.6405(3) 0.0241(13) Uani 1 1 d . . . . .
H01G H 0.240755 0.569817 0.658189 0.036 Uiso 1 1 calc R U . . .
H01H H 0.251068 0.689504 0.637412 0.036 Uiso 1 1 calc R U . . .
H01I H 0.317436 0.613380 0.669378 0.036 Uiso 1 1 calc R U . . .
C01B C 0.2406(3) 0.6117(5) 0.4597(3) 0.0235(13) Uani 1 1 d . . . . .
C01C C 0.5845(3) 0.7301(5) 0.5969(3) 0.0210(12) Uani 1 1 d . . . . .
C01D C 0.3960(3) 0.1213(5) 0.8414(3) 0.0206(12) Uani 1 1 d . . . . .
H01J H 0.411256 0.048944 0.848717 0.025 Uiso 1 1 calc R U . . .
C01E C 0.6147(3) 0.6493(5) 0.7711(3) 0.0265(13) Uani 1 1 d . . . . .
H01K H 0.589885 0.592910 0.784745 0.040 Uiso 1 1 calc R U . . .
H01L H 0.600385 0.719477 0.781627 0.040 Uiso 1 1 calc R U . . .
H01M H 0.665143 0.640362 0.793881 0.040 Uiso 1 1 calc R U . . .
C01F C 0.2463(3) 0.6465(5) 0.5218(3) 0.0220(13) Uani 1 1 d . . . . .
H01N H 0.239894 0.720284 0.528553 0.026 Uiso 1 1 calc R U . . .
C01G C 0.5673(3) 0.1006(6) 0.8632(3) 0.0297(15) Uani 1 1 d . . . . .
H01O H 0.565976 0.098720 0.905788 0.036 Uiso 1 1 calc R U . . .
C01H C 0.4130(3) 0.7446(5) 0.6061(3) 0.0390(17) Uani 1 1 d . . . . .
H4 H 0.379353 0.686235 0.602917 0.047 Uiso 1 1 calc R U . . .
H H 0.460709 0.714362 0.624942 0.047 Uiso 1 1 calc R U . . .
C01I C 0.5865(3) 0.1019(5) 0.6759(3) 0.0279(13) Uani 1 1 d . . . . .
H01P H 0.569262 0.168858 0.652313 0.042 Uiso 1 1 calc R U . . .
H01Q H 0.560846 0.041376 0.649721 0.042 Uiso 1 1 calc R U . . .
H01R H 0.636371 0.094111 0.684089 0.042 Uiso 1 1 calc R U . . .
C01J C 0.5829(3) 0.8320(5) 0.5595(3) 0.0326(14) Uani 1 1 d . . . . .
H01S H 0.629105 0.865664 0.576085 0.049 Uiso 1 1 calc R U . . .
H01T H 0.548362 0.881216 0.565068 0.049 Uiso 1 1 calc R U . . .
H01U H 0.570098 0.815288 0.513237 0.049 Uiso 1 1 calc R U . . .
C01K C 0.2724(3) 0.3129(5) 0.4907(3) 0.0230(12) Uani 1 1 d . . . . .
H01V H 0.319184 0.289941 0.519088 0.035 Uiso 1 1 calc R U . . .
H01W H 0.266457 0.300477 0.445153 0.035 Uiso 1 1 calc R U . . .
H01X H 0.237255 0.271838 0.501167 0.035 Uiso 1 1 calc R U . . .
C01L C 0.4428(3) 0.1478(5) 0.9630(3) 0.0309(15) Uani 1 1 d . . . . .
H01Y H 0.476071 0.201434 0.989087 0.046 Uiso 1 1 calc R U . . .
HA H 0.467631 0.081279 0.962108 0.046 Uiso 1 1 calc R U . . .
HB H 0.407643 0.133989 0.982374 0.046 Uiso 1 1 calc R U . . .
C01M C 0.5609(3) 0.0099(5) 0.7666(3) 0.0319(15) Uani 1 1 d . . . . .
H01Z H 0.554219 -0.054390 0.742047 0.038 Uiso 1 1 calc R U . . .
C01N C 0.2255(3) 0.6908(5) 0.4049(3) 0.0303(14) Uani 1 1 d . . . . .
H01 H 0.269602 0.718127 0.403459 0.045 Uiso 1 1 calc R U . . .
HC H 0.198128 0.750449 0.411905 0.045 Uiso 1 1 calc R U . . .
HD H 0.199015 0.655478 0.363538 0.045 Uiso 1 1 calc R U . . .
C01O C 0.5937(3) 0.2975(5) 0.8794(3) 0.0295(14) Uani 1 1 d . . . . .
H1 H 0.642644 0.318927 0.891752 0.044 Uiso 1 1 calc R U . . .
HE H 0.583503 0.283737 0.918780 0.044 Uiso 1 1 calc R U . . .
HF H 0.563349 0.354947 0.854213 0.044 Uiso 1 1 calc R U . . .
C01P C 0.5558(3) 0.0066(5) 0.8278(3) 0.0306(14) Uani 1 1 d . . . . .
C01Q C 0.5390(4) -0.0967(6) 0.8549(4) 0.0478(19) Uani 1 1 d . . . . .
H2 H 0.582425 -0.129925 0.883796 0.072 Uiso 1 1 calc R U . . .
HG H 0.514887 -0.145634 0.818970 0.072 Uiso 1 1 calc R U . . .
HH H 0.508869 -0.081333 0.879418 0.072 Uiso 1 1 calc R U . . .
C01R C 0.2119(4) 0.5274(6) 0.9855(4) 0.0465(18) Uani 1 1 d . . . . .
H5 H 0.180982 0.590844 0.975781 0.056 Uiso 1 1 calc R U . . .
HI H 0.183728 0.465096 0.962773 0.056 Uiso 1 1 calc R U . . .
C01S C 0.4921(5) 0.5621(10) 0.9068(4) 0.076(3) Uani 1 1 d . . . . .
H3 H 0.495266 0.483208 0.911223 0.092 Uiso 1 1 calc R U . . .
HJ H 0.466028 0.578584 0.860314 0.092 Uiso 1 1 calc R U . . .

loop_
_atom_site_aniso_label
_atom_site_aniso_U_11
_atom_site_aniso_U_22
_atom_site_aniso_U_33
_atom_site_aniso_U_23
_atom_site_aniso_U_13
_atom_site_aniso_U_12
Os01 0.01083(13) 0.01769(11) 0.01286(12) 0.00033(9) 0.00307(8) 0.00085(8)
Cl02 0.0148(6) 0.0254(7) 0.0184(6) 0.0037(6) 0.0052(5) -0.0002(5)
Cl03 0.0160(6) 0.0346(9) 0.0238(7) 0.0080(6) 0.0057(5) -0.0048(6)
Cl04 0.0178(6) 0.0222(8) 0.0235(6) -0.0059(6) 0.0045(5) 0.0003(5)
Cl05 0.0121(6) 0.0350(9) 0.0207(6) 0.0064(6) -0.0006(5) -0.0009(5)
Cl06 0.0208(6) 0.0254(8) 0.0253(7) -0.0100(6) 0.0079(5) -0.0026(5)
Cl07 0.0137(6) 0.0357(8) 0.0330(7) 0.0010(7) 0.0061(5) -0.0053(6)
Cl08 0.0138(6) 0.0359(9) 0.0324(7) 0.0080(7) 0.0031(5) 0.0082(6)
Cl09 0.0418(10) 0.0507(13) 0.0627(12) -0.0071(10) 0.0104(9) 0.0018(9)
Cl0A 0.0424(10) 0.0454(11) 0.0647(12) -0.0051(10) 0.0210(9) 0.0007(8)
Cl0B 0.0511(11) 0.0513(13) 0.0610(12) 0.0012(10) 0.0236(9) 0.0079(9)
Cl0C 0.0545(12) 0.0940(19) 0.0451(10) -0.0080(12) 0.0188(9) 0.0238(11)
Cl0D 0.0499(11) 0.0865(18) 0.0501(11) -0.0025(11) 0.0195(9) 0.0018(11)
Cl0E 0.113(2) 0.0457(14) 0.0636(14) -0.0204(12) 0.0186(14) 0.0121(14)
N00F 0.013(2) 0.020(3) 0.012(2) 0.0025(19) 0.0031(16) 0.0013(18)
N00G 0.009(2) 0.022(3) 0.016(2) -0.002(2) 0.0008(17) -0.0005(17)
N00H 0.013(2) 0.015(3) 0.015(2) -0.0005(19) 0.0044(17) 0.0004(17)
N00I 0.014(2) 0.016(3) 0.016(2) -0.001(2) 0.0035(17) 0.0032(18)
C00J 0.011(2) 0.023(3) 0.016(3) 0.005(2) 0.003(2) 0.001(2)
C00K 0.013(2) 0.014(3) 0.016(2) 0.001(2) 0.004(2) 0.002(2)
C00L 0.012(2) 0.015(3) 0.017(3) -0.001(2) 0.004(2) -0.002(2)
C00M 0.016(3) 0.023(3) 0.021(3) 0.007(3) 0.006(2) 0.008(2)
N00N 0.011(2) 0.024(3) 0.023(2) 0.003(2) 0.0041(18) -0.0003(18)
C00O 0.009(2) 0.026(3) 0.019(3) 0.000(3) 0.004(2) -0.001(2)
C00P 0.013(2) 0.027(3) 0.016(3) 0.001(2) 0.004(2) -0.001(2)
C00Q 0.014(2) 0.022(3) 0.019(3) -0.002(2) 0.005(2) -0.001(2)
C00R 0.008(2) 0.019(3) 0.021(3) 0.000(2) 0.002(2) 0.003(2)
C00S 0.015(2) 0.019(3) 0.016(3) -0.001(2) 0.005(2) -0.002(2)
C00T 0.012(2) 0.028(3) 0.019(3) -0.002(3) 0.005(2) -0.001(2)
C00U 0.018(3) 0.017(3) 0.012(2) -0.002(2) 0.006(2) -0.001(2)
C00V 0.011(2) 0.025(3) 0.014(2) 0.006(2) 0.0018(19) 0.002(2)
C00W 0.015(3) 0.024(3) 0.020(3) 0.001(3) 0.003(2) 0.002(2)
C00X 0.019(3) 0.028(4) 0.012(2) 0.002(2) 0.003(2) 0.001(2)
C00Y 0.019(3) 0.030(4) 0.017(3) -0.005(3) 0.005(2) -0.001(2)
C00Z 0.013(2) 0.032(4) 0.018(3) 0.006(3) 0.001(2) 0.008(2)
C010 0.016(2) 0.022(3) 0.021(3) -0.003(2) 0.009(2) -0.003(2)
C011 0.027(3) 0.025(3) 0.020(3) 0.001(3) 0.009(2) 0.005(2)
C012 0.011(2) 0.029(3) 0.021(3) -0.002(3) 0.004(2) -0.002(2)
C013 0.013(2) 0.016(3) 0.016(3) 0.000(2) 0.002(2) -0.001(2)
C014 0.019(3) 0.028(4) 0.017(3) 0.007(3) 0.003(2) -0.005(2)
C015 0.027(3) 0.023(3) 0.024(3) 0.001(3) 0.009(2) -0.001(3)
C016 0.021(3) 0.022(3) 0.022(3) -0.005(3) 0.008(2) -0.006(2)
C017 0.015(3) 0.033(4) 0.018(3) -0.001(3) 0.006(2) -0.002(2)
C018 0.016(2) 0.014(3) 0.032(3) -0.004(3) 0.006(2) -0.004(2)
C019 0.020(3) 0.026(4) 0.027(3) 0.003(3) 0.009(2) 0.010(2)
C01A 0.020(3) 0.029(4) 0.023(3) 0.000(3) 0.007(2) 0.002(2)
C01B 0.016(3) 0.029(4) 0.022(3) 0.007(3) 0.003(2) 0.000(2)
C01C 0.015(3) 0.023(3) 0.025(3) 0.003(3) 0.007(2) 0.001(2)
C01D 0.016(3) 0.018(3) 0.026(3) 0.008(3) 0.006(2) 0.001(2)
C01E 0.025(3) 0.033(4) 0.019(3) -0.007(3) 0.005(2) -0.005(3)
C01F 0.015(3) 0.019(3) 0.029(3) 0.002(3) 0.005(2) 0.005(2)
C01G 0.021(3) 0.041(4) 0.028(3) 0.013(3) 0.010(2) 0.007(3)
C01H 0.022(3) 0.028(4) 0.061(4) -0.004(3) 0.009(3) 0.003(3)
C01I 0.035(3) 0.024(3) 0.026(3) -0.002(3) 0.013(3) 0.009(3)
C01J 0.036(3) 0.025(3) 0.037(4) 0.006(3) 0.014(3) -0.001(3)
C01K 0.027(3) 0.024(3) 0.017(3) -0.001(3) 0.007(2) -0.001(2)
C01L 0.030(3) 0.032(4) 0.023(3) 0.004(3) 0.001(3) -0.005(3)
C01M 0.030(3) 0.026(4) 0.040(4) 0.000(3) 0.012(3) 0.006(3)
C01N 0.031(3) 0.029(4) 0.029(3) 0.010(3) 0.009(3) 0.006(3)
C01O 0.024(3) 0.040(4) 0.019(3) 0.000(3) 0.001(2) 0.004(3)
C01P 0.028(3) 0.028(4) 0.037(3) 0.013(3) 0.013(3) 0.011(3)
C01Q 0.048(4) 0.037(5) 0.065(5) 0.017(4) 0.027(4) 0.013(3)
C01R 0.037(4) 0.029(4) 0.061(5) -0.006(4) 0.004(3) -0.003(3)
C01S 0.084(7) 0.105(9) 0.044(5) -0.017(5) 0.029(5) -0.027(6)

loop_
_atom_type_symbol
_atom_type_description
_atom_type_scat_dispersion_real
_atom_type_scat_dispersion_imag
_atom_type_scat_source
C C 0.0033 0.0016 'International Tables Vol C Tables 4.2.6.8 and 6.1.1.4'
H H 0.0000 0.0000 'International Tables Vol C Tables 4.2.6.8 and 6.1.1.4'
Cl Cl 0.1484 0.1585 'International Tables Vol C Tables 4.2.6.8 and 6.1.1.4'
N N 0.0061 0.0033 'International Tables Vol C Tables 4.2.6.8 and 6.1.1.4'
Os Os -1.2165 7.6030 'International Tables Vol C Tables 4.2.6.8 and 6.1.1.4'

loop_
_geom_angle_atom_site_label_1
_geom_angle_atom_site_label_2
_geom_angle_atom_site_label_3
_geom_angle
_geom_angle_site_symmetry_1
_geom_angle_site_symmetry_3
_geom_angle_publ_flag
Cl04 Os01 Cl02 85.04(5) . . ?
Cl04 Os01 Cl06 168.86(5) . . ?
Cl06 Os01 Cl02 83.91(5) . . ?
C00K Os01 Cl02 91.13(14) . . ?
C00K Os01 Cl04 86.39(14) . . ?
C00K Os01 Cl06 92.51(14) . . ?
C00K Os01 C00U 176.5(2) . . ?
N00N Os01 Cl02 176.47(17) . . ?
N00N Os01 Cl04 98.01(17) . . ?
N00N Os01 Cl06 93.08(17) . . ?
N00N Os01 C00K 90.8(2) . . ?
N00N Os01 C00U 88.3(2) . . ?
C00U Os01 Cl02 89.93(14) . . ?
C00U Os01 Cl04 90.38(14) . . ?
C00U Os01 Cl06 90.91(14) . . ?
C00K N00F C00S 111.2(4) . . ?
C00K N00F C00V 127.9(4) . . ?
C00S N00F C00V 120.3(4) . . ?
C00U N00G C00L 131.7(4) . . ?
C00U N00G C012 110.0(5) . . ?
C012 N00G C00L 118.2(4) . . ?
C00K N00H C00J 131.6(4) . . ?
C00K N00H C013 109.8(4) . . ?
C013 N00H C00J 117.8(4) . . ?
C00U N00I C00M 129.8(4) . . ?
C00U N00I C00W 110.2(5) . . ?
C00W N00I C00M 120.1(4) . . ?
C00R C00J N00H 117.6(5) . . ?
C00R C00J C00T 123.4(5) . . ?
C00T C00J N00H 118.4(5) . . ?
N00F C00K Os01 121.8(4) . . ?
N00F C00K N00H 104.4(4) . . ?
N00H C00K Os01 133.3(4) . . ?
C00O C00L N00G 117.0(5) . . ?
C00Q C00L N00G 119.1(4) . . ?
C00Q C00L C00O 122.8(5) . . ?
C00Z C00M N00I 118.1(5) . . ?
C019 C00M N00I 118.3(5) . . ?
C019 C00M C00Z 123.1(5) . . ?
C00L C00O C00Y 121.0(5) . . ?
C017 C00O C00L 116.9(5) . . ?
C017 C00O C00Y 122.1(5) . . ?
C00V C00P C011 121.5(5) . . ?
C00V C00P C016 117.2(5) . . ?
C016 C00P C011 121.3(5) . . ?
C00L C00Q C018 117.7(5) . . ?
C00L C00Q C01E 122.3(5) . . ?
C018 C00Q C01E 119.9(5) . . ?
C00J C00R C01A 121.5(5) . . ?
C01F C00R C00J 117.6(5) . . ?
C01F C00R C01A 120.9(5) . . ?
N00F C00S Cl03 123.8(4) . . ?
C013 C00S Cl03 129.4(4) . . ?
C013 C00S N00F 106.8(4) . . ?
C00J C00T C01K 121.4(5) . . ?
C00X C00T C00J 116.2(5) . . ?
C00X C00T C01K 122.5(5) . . ?
N00G C00U Os01 133.6(4) . . ?
N00G C00U N00I 104.5(4) . . ?
N00I C00U Os01 121.7(4) . . ?
C00P C00V N00F 117.0(5) . . ?
C010 C00V N00F 119.4(5) . . ?
C010 C00V C00P 123.6(5) . . ?
N00I C00W Cl08 123.7(4) . . ?
C012 C00W Cl08 128.9(4) . . ?
C012 C00W N00I 107.4(4) . . ?
C00T C00X H00X 118.4 . . ?
C01B C00X C00T 123.2(5) . . ?
C01B C00X H00X 118.4 . . ?
C00O C00Y H00A 109.5 . . ?
C00O C00Y H00B 109.5 . . ?
C00O C00Y H00C 109.5 . . ?
H00A C00Y H00B 109.5 . . ?
H00A C00Y H00C 109.5 . . ?
H00B C00Y H00C 109.5 . . ?
C00M C00Z C01O 122.4(6) . . ?
C01G C00Z C00M 116.5(6) . . ?
C01G C00Z C01O 121.1(5) . . ?
C00V C010 C015 123.2(5) . . ?
C00V C010 C01D 117.3(5) . . ?
C01D C010 C015 119.4(5) . . ?
C00P C011 H01A 109.5 . . ?
C00P C011 H01B 109.5 . . ?
C00P C011 H01C 109.5 . . ?
H01A C011 H01B 109.5 . . ?
H01A C011 H01C 109.5 . . ?
H01B C011 H01C 109.5 . . ?
N00G C012 Cl07 123.3(5) . . ?
C00W C012 Cl07 128.8(4) . . ?
C00W C012 N00G 107.9(5) . . ?
N00H C013 Cl05 123.2(4) . . ?
C00S C013 Cl05 129.0(4) . . ?
C00S C013 N00H 107.8(4) . . ?
C016 C014 C01D 118.4(5) . . ?
C016 C014 C01L 120.9(5) . . ?
C01D C014 C01L 120.6(5) . . ?
C010 C015 H01D 109.5 . . ?
C010 C015 H01E 109.5 . . ?
C010 C015 H01F 109.5 . . ?
H01D C015 H01E 109.5 . . ?
H01D C015 H01F 109.5 . . ?
H01E C015 H01F 109.5 . . ?
C00P C016 C014 121.9(5) . . ?
C00P C016 H016 119.1 . . ?
C014 C016 H016 119.1 . . ?
C00O C017 H017 118.8 . . ?
C00O C017 C01C 122.5(5) . . ?
C01C C017 H017 118.8 . . ?
C00Q C018 H018 119.1 . . ?
C00Q C018 C01C 121.7(5) . . ?
C01C C018 H018 119.1 . . ?
C00M C019 C01I 122.4(5) . . ?
C00M C019 C01M 117.1(5) . . ?
C01M C019 C01I 120.4(6) . . ?
C00R C01A H01G 109.5 . . ?
C00R C01A H01H 109.5 . . ?
C00R C01A H01I 109.5 . . ?
H01G C01A H01H 109.5 . . ?
H01G C01A H01I 109.5 . . ?
H01H C01A H01I 109.5 . . ?
C00X C01B C01F 117.9(5) . . ?
C00X C01B C01N 122.0(5) . . ?
C01F C01B C01N 120.1(6) . . ?
C017 C01C C018 118.2(5) . . ?
C017 C01C C01J 121.4(5) . . ?
C018 C01C C01J 120.4(5) . . ?
C010 C01D C014 121.5(5) . . ?
C010 C01D H01J 119.2 . . ?
C014 C01D H01J 119.2 . . ?
C00Q C01E H01K 109.5 . . ?
C00Q C01E H01L 109.5 . . ?
C00Q C01E H01M 109.5 . . ?
H01K C01E H01L 109.5 . . ?
H01K C01E H01M 109.5 . . ?
H01L C01E H01M 109.5 . . ?
C00R C01F C01B 121.7(5) . . ?
C00R C01F H01N 119.2 . . ?
C01B C01F H01N 119.2 . . ?
C00Z C01G H01O 118.6 . . ?
C01P C01G C00Z 122.9(6) . . ?
C01P C01G H01O 118.6 . . ?
Cl0A C01H H4 109.4 . . ?
Cl0A C01H H 109.4 . . ?
Cl0E C01H Cl0A 111.2(4) . . ?
Cl0E C01H H4 109.4 . . ?
Cl0E C01H H 109.4 . . ?
H4 C01H H 108.0 . . ?
C019 C01I H01P 109.5 . . ?
C019 C01I H01Q 109.5 . . ?
C019 C01I H01R 109.5 . . ?
H01P C01I H01Q 109.5 . . ?
H01P C01I H01R 109.5 . . ?
H01Q C01I H01R 109.5 . . ?
C01C C01J H01S 109.5 . . ?
C01C C01J H01T 109.5 . . ?
C01C C01J H01U 109.5 . . ?
H01S C01J H01T 109.5 . . ?
H01S C01J H01U 109.5 . . ?
H01T C01J H01U 109.5 . . ?
C00T C01K H01V 109.5 . . ?
C00T C01K H01W 109.5 . . ?
C00T C01K H01X 109.5 . . ?
H01V C01K H01W 109.5 . . ?
H01V C01K H01X 109.5 . . ?
H01W C01K H01X 109.5 . . ?
C014 C01L H01Y 109.5 . . ?
C014 C01L HA 109.5 . . ?
C014 C01L HB 109.5 . . ?
H01Y C01L HA 109.5 . . ?
H01Y C01L HB 109.5 . . ?
HA C01L HB 109.5 . . ?
C019 C01M H01Z 118.8 . . ?
C01P C01M C019 122.4(6) . . ?
C01P C01M H01Z 118.8 . . ?
C01B C01N H01 109.5 . . ?
C01B C01N HC 109.5 . . ?
C01B C01N HD 109.5 . . ?
H01 C01N HC 109.5 . . ?
H01 C01N HD 109.5 . . ?
HC C01N HD 109.5 . . ?
C00Z C01O H1 109.5 . . ?
C00Z C01O HE 109.5 . . ?
C00Z C01O HF 109.5 . . ?
H1 C01O HE 109.5 . . ?
H1 C01O HF 109.5 . . ?
HE C01O HF 109.5 . . ?
C01G C01P C01M 117.7(6) . . ?
C01G C01P C01Q 121.1(6) . . ?
C01M C01P C01Q 121.1(6) . . ?
C01P C01Q H2 109.5 . . ?
C01P C01Q HG 109.5 . . ?
C01P C01Q HH 109.5 . . ?
H2 C01Q HG 109.5 . . ?
H2 C01Q HH 109.5 . . ?
HG C01Q HH 109.5 . . ?
Cl0B C01R Cl0C 111.7(4) . . ?
Cl0B C01R H5 109.3 . . ?
Cl0B C01R HI 109.3 . . ?
Cl0C C01R H5 109.3 . . ?
Cl0C C01R HI 109.3 . . ?
H5 C01R HI 107.9 . . ?
Cl09 C01S H3 108.4 . . ?
Cl09 C01S HJ 108.4 . . ?
Cl0D C01S Cl09 115.5(5) . . ?
Cl0D C01S H3 108.4 . . ?
Cl0D C01S HJ 108.4 . . ?
H3 C01S HJ 107.5 . . ?

loop_
_geom_bond_atom_site_label_1
_geom_bond_atom_site_label_2
_geom_bond_distance
_geom_bond_site_symmetry_2
_geom_bond_publ_flag
Os01 Cl02 2.4497(13) . ?
Os01 Cl04 2.3649(14) . ?
Os01 Cl06 2.3879(14) . ?
Os01 C00K 2.162(5) . ?
Os01 N00N 1.642(4) . ?
Os01 C00U 2.180(5) . ?
Cl03 C00S 1.692(5) . ?
Cl05 C013 1.694(5) . ?
Cl07 C012 1.691(5) . ?
Cl08 C00W 1.689(5) . ?
Cl09 C01S 1.727(10) . ?
Cl0A C01H 1.762(7) . ?
Cl0B C01R 1.756(8) . ?
Cl0C C01R 1.765(8) . ?
Cl0D C01S 1.715(10) . ?
Cl0E C01H 1.755(7) . ?
N00F C00K 1.361(7) . ?
N00F C00S 1.382(6) . ?
N00F C00V 1.458(6) . ?
N00G C00L 1.445(7) . ?
N00G C00U 1.363(7) . ?
N00G C012 1.394(6) . ?
N00H C00J 1.457(7) . ?
N00H C00K 1.369(7) . ?
N00H C013 1.393(7) . ?
N00I C00M 1.442(7) . ?
N00I C00U 1.383(7) . ?
N00I C00W 1.385(7) . ?
C00J C00R 1.386(8) . ?
C00J C00T 1.395(7) . ?
C00L C00O 1.404(7) . ?
C00L C00Q 1.382(7) . ?
C00M C00Z 1.398(8) . ?
C00M C019 1.387(8) . ?
C00O C00Y 1.501(8) . ?
C00O C017 1.381(8) . ?
C00P C00V 1.386(8) . ?
C00P C011 1.501(8) . ?
C00P C016 1.390(7) . ?
C00Q C018 1.388(8) . ?
C00Q C01E 1.506(7) . ?
C00R C01A 1.514(8) . ?
C00R C01F 1.382(8) . ?
C00S C013 1.333(7) . ?
C00T C00X 1.389(8) . ?
C00T C01K 1.493(8) . ?
C00V C010 1.384(8) . ?
C00W C012 1.328(8) . ?
C00X H00X 0.9500 . ?
C00X C01B 1.378(8) . ?
C00Y H00A 0.9800 . ?
C00Y H00B 0.9800 . ?
C00Y H00C 0.9800 . ?
C00Z C01G 1.398(9) . ?
C00Z C01O 1.491(9) . ?
C010 C015 1.511(8) . ?
C010 C01D 1.393(8) . ?
C011 H01A 0.9800 . ?
C011 H01B 0.9800 . ?
C011 H01C 0.9800 . ?
C014 C016 1.391(8) . ?
C014 C01D 1.397(8) . ?
C014 C01L 1.502(8) . ?
C015 H01D 0.9800 . ?
C015 H01E 0.9800 . ?
C015 H01F 0.9800 . ?
C016 H016 0.9500 . ?
C017 H017 0.9500 . ?
C017 C01C 1.388(8) . ?
C018 H018 0.9500 . ?
C018 C01C 1.395(8) . ?
C019 C01I 1.516(8) . ?
C019 C01M 1.395(9) . ?
C01A H01G 0.9800 . ?
C01A H01H 0.9800 . ?
C01A H01I 0.9800 . ?
C01B C01F 1.402(8) . ?
C01B C01N 1.504(8) . ?
C01C C01J 1.510(8) . ?
C01D H01J 0.9500 . ?
C01E H01K 0.9800 . ?
C01E H01L 0.9800 . ?
C01E H01M 0.9800 . ?
C01F H01N 0.9500 . ?
C01G H01O 0.9500 . ?
C01G C01P 1.382(9) . ?
C01H H4 0.9900 . ?
C01H H 0.9900 . ?
C01I H01P 0.9800 . ?
C01I H01Q 0.9800 . ?
C01I H01R 0.9800 . ?
C01J H01S 0.9800 . ?
C01J H01T 0.9800 . ?
C01J H01U 0.9800 . ?
C01K H01V 0.9800 . ?
C01K H01W 0.9800 . ?
C01K H01X 0.9800 . ?
C01L H01Y 0.9800 . ?
C01L HA 0.9800 . ?
C01L HB 0.9800 . ?
C01M H01Z 0.9500 . ?
C01M C01P 1.393(9) . ?
C01N H01 0.9800 . ?
C01N HC 0.9800 . ?
C01N HD 0.9800 . ?
C01O H1 0.9800 . ?
C01O HE 0.9800 . ?
C01O HF 0.9800 . ?
C01P C01Q 1.513(9) . ?
C01Q H2 0.9800 . ?
C01Q HG 0.9800 . ?
C01Q HH 0.9800 . ?
C01R H5 0.9900 . ?
C01R HI 0.9900 . ?
C01S H3 0.9900 . ?
C01S HJ 0.9900 . ?

loop_
_geom_torsion_atom_site_label_1
_geom_torsion_atom_site_label_2
_geom_torsion_atom_site_label_3
_geom_torsion_atom_site_label_4
_geom_torsion
_geom_torsion_site_symmetry_1
_geom_torsion_site_symmetry_2
_geom_torsion_site_symmetry_3
_geom_torsion_site_symmetry_4
_geom_torsion_publ_flag
Cl03 C00S C013 Cl05 -1.8(9) . . . . ?
Cl03 C00S C013 N00H 178.1(4) . . . . ?
Cl08 C00W C012 Cl07 0.5(9) . . . . ?
Cl08 C00W C012 N00G -179.7(4) . . . . ?
N00F C00S C013 Cl05 179.6(4) . . . . ?
N00F C00S C013 N00H -0.5(6) . . . . ?
N00F C00V C010 C015 2.3(7) . . . . ?
N00F C00V C010 C01D -179.5(4) . . . . ?
N00G C00L C00O C00Y 6.0(7) . . . . ?
N00G C00L C00O C017 -172.5(4) . . . . ?
N00G C00L C00Q C018 172.4(4) . . . . ?
N00G C00L C00Q C01E -2.7(7) . . . . ?
N00H C00J C00R C01A 8.5(7) . . . . ?
N00H C00J C00R C01F -172.6(4) . . . . ?
N00H C00J C00T C00X 172.8(4) . . . . ?
N00H C00J C00T C01K -7.6(7) . . . . ?
N00I C00M C00Z C01G -176.2(4) . . . . ?
N00I C00M C00Z C01O 3.2(7) . . . . ?
N00I C00M C019 C01I -0.2(8) . . . . ?
N00I C00M C019 C01M 177.4(5) . . . . ?
N00I C00W C012 Cl07 -179.1(4) . . . . ?
N00I C00W C012 N00G 0.7(6) . . . . ?
C00J N00H C00K Os01 -19.0(9) . . . . ?
C00J N00H C00K N00F 169.5(5) . . . . ?
C00J N00H C013 Cl05 9.1(7) . . . . ?
C00J N00H C013 C00S -170.7(5) . . . . ?
C00J C00R C01F C01B 0.0(7) . . . . ?
C00J C00T C00X C01B -0.7(8) . . . . ?
C00K N00F C00S Cl03 -177.9(4) . . . . ?
C00K N00F C00S C013 0.8(6) . . . . ?
C00K N00F C00V C00P 84.2(6) . . . . ?
C00K N00F C00V C010 -98.3(7) . . . . ?
C00K N00H C00J C00R -84.1(7) . . . . ?
C00K N00H C00J C00T 104.2(6) . . . . ?
C00K N00H C013 Cl05 179.9(4) . . . . ?
C00K N00H C013 C00S 0.0(6) . . . . ?
C00L N00G C00U Os01 -9.5(9) . . . . ?
C00L N00G C00U N00I 176.5(5) . . . . ?
C00L N00G C012 Cl07 2.5(7) . . . . ?
C00L N00G C012 C00W -177.3(5) . . . . ?
C00L C00O C017 C01C 1.4(7) . . . . ?
C00L C00Q C018 C01C -1.7(8) . . . . ?
C00M N00I C00U Os01 5.7(7) . . . . ?
C00M N00I C00U N00G -179.4(5) . . . . ?
C00M N00I C00W Cl08 -0.7(7) . . . . ?
C00M N00I C00W C012 178.9(5) . . . . ?
C00M C00Z C01G C01P 0.1(8) . . . . ?
C00M C019 C01M C01P -2.7(8) . . . . ?
C00O C00L C00Q C018 4.4(7) . . . . ?
C00O C00L C00Q C01E -170.7(5) . . . . ?
C00O C017 C01C C018 1.1(8) . . . . ?
C00O C017 C01C C01J 178.2(5) . . . . ?
C00P C00V C010 C015 179.6(5) . . . . ?
C00P C00V C010 C01D -2.1(7) . . . . ?
C00Q C00L C00O C00Y 174.3(5) . . . . ?
C00Q C00L C00O C017 -4.2(7) . . . . ?
C00Q C018 C01C C017 -0.9(8) . . . . ?
C00Q C018 C01C C01J -178.1(5) . . . . ?
C00R C00J C00T C00X 1.7(7) . . . . ?
C00R C00J C00T C01K -178.7(5) . . . . ?
C00S N00F C00K Os01 -173.4(4) . . . . ?
C00S N00F C00K N00H -0.7(6) . . . . ?
C00S N00F C00V C00P -86.4(6) . . . . ?
C00S N00F C00V C010 91.1(6) . . . . ?
C00T C00J C00R C01A 179.8(5) . . . . ?
C00T C00J C00R C01F -1.4(7) . . . . ?
C00T C00X C01B C01F -0.6(8) . . . . ?
C00T C00X C01B C01N 179.5(5) . . . . ?
C00U N00G C00L C00O -89.8(7) . . . . ?
C00U N00G C00L C00Q 101.5(6) . . . . ?
C00U N00G C012 Cl07 178.8(4) . . . . ?
C00U N00G C012 C00W -1.0(6) . . . . ?
C00U N00I C00M C00Z -93.4(6) . . . . ?
C00U N00I C00M C019 94.5(6) . . . . ?
C00U N00I C00W Cl08 -179.8(4) . . . . ?
C00U N00I C00W C012 -0.2(6) . . . . ?
C00V N00F C00K Os01 15.3(7) . . . . ?
C00V N00F C00K N00H -172.0(5) . . . . ?
C00V N00F C00S Cl03 -5.9(7) . . . . ?
C00V N00F C00S C013 172.8(5) . . . . ?
C00V C00P C016 C014 -1.5(8) . . . . ?
C00V C010 C01D C014 -0.7(7) . . . . ?
C00W N00I C00M C00Z 87.7(6) . . . . ?
C00W N00I C00M C019 -84.3(6) . . . . ?
C00W N00I C00U Os01 -175.3(4) . . . . ?
C00W N00I C00U N00G -0.4(6) . . . . ?
C00X C01B C01F C00R 0.9(8) . . . . ?
C00Y C00O C017 C01C -177.1(5) . . . . ?
C00Z C00M C019 C01I -171.8(5) . . . . ?
C00Z C00M C019 C01M 5.8(8) . . . . ?
C00Z C01G C01P C01M 2.8(9) . . . . ?
C00Z C01G C01P C01Q -178.0(5) . . . . ?
C011 C00P C00V N00F 0.3(7) . . . . ?
C011 C00P C00V C010 -177.1(5) . . . . ?
C011 C00P C016 C014 178.7(5) . . . . ?
C012 N00G C00L C00O 85.6(6) . . . . ?
C012 N00G C00L C00Q -83.1(6) . . . . ?
C012 N00G C00U Os01 174.8(4) . . . . ?
C012 N00G C00U N00I 0.8(6) . . . . ?
C013 N00H C00J C00R 84.3(6) . . . . ?
C013 N00H C00J C00T -87.4(6) . . . . ?
C013 N00H C00K Os01 171.9(4) . . . . ?
C013 N00H C00K N00F 0.4(6) . . . . ?
C015 C010 C01D C014 177.6(5) . . . . ?
C016 C00P C00V N00F -179.4(4) . . . . ?
C016 C00P C00V C010 3.2(8) . . . . ?
C016 C014 C01D C010 2.2(8) . . . . ?
C019 C00M C00Z C01G -4.6(8) . . . . ?
C019 C00M C00Z C01O 174.9(5) . . . . ?
C019 C01M C01P C01G -1.5(9) . . . . ?
C019 C01M C01P C01Q 179.3(6) . . . . ?
C01A C00R C01F C01B 178.9(5) . . . . ?
C01D C014 C016 C00P -1.0(8) . . . . ?
C01E C00Q C018 C01C 173.5(5) . . . . ?
C01I C019 C01M C01P 175.0(6) . . . . ?
C01K C00T C00X C01B 179.8(5) . . . . ?
C01L C014 C016 C00P -178.4(5) . . . . ?
C01L C014 C01D C010 179.5(5) . . . . ?
C01N C01B C01F C00R -179.2(5) . . . . ?
C01O C00Z C01G C01P -179.3(5) . . . . ?

loop_
_twin_individual_id
_twin_individual_mass_fraction_refined
1 0.5542(15)
2 0.4458(15)
